data_1558167
loop_
_publ_author_name
'Hu, Xiaoqiang'
'Wang, Chaoqun'
'Jian, Zhongbao'

_publ_section_title
;
 Comprehensive studies of the ligand electronic effect on unsymmetrical
 \a-diimine nickel(ii) promoted ethylene (co)polymerizations
;
_journal_issue 24
_journal_name_full 'Polymer Chemistry'
_journal_page_first 4005
_journal_page_last 4012
_journal_paper_doi 10.1039/D0PY00536C
_journal_volume 11
_journal_year 2020
_chemical_formula_moiety 'C72 H56 Br2 N2 Ni O, C H Cl3'
_chemical_formula_sum 'C73 H57 Br2 Cl3 N2 Ni O'
_chemical_formula_weight 1303.08
_space_group_crystal_system monoclinic
_space_group_IT_number 14
_space_group_name_Hall '-P 2ybc'
_space_group_name_H-M_alt 'P 1 21/c 1'
_atom_sites_solution_hydrogens geom
_audit_creation_date 2019-11-25
_audit_creation_method
;
Olex2 1.2
(compiled 2018.05.29 svn.r3508 for OlexSys, GUI svn.r5506)
;
_audit_update_record
;
2020-01-04 deposited with the CCDC.	2020-06-02 downloaded from the CCDC.
;
_cell_angle_alpha 90
_cell_angle_beta 94.330(2)
_cell_angle_gamma 90
_cell_formula_units_Z 4
_cell_length_a 26.3082(11)
_cell_length_b 13.2167(6)
_cell_length_c 19.6610(8)
_cell_measurement_reflns_used 9789
_cell_measurement_temperature 173(2)
_cell_measurement_theta_max 58.867
_cell_measurement_theta_min 5.368
_cell_volume 6816.8(5)
_computing_cell_refinement 'SAINT V8.40A (?, 2016)'
_computing_data_reduction 'SAINT V8.40A (?, 2016)'
_computing_molecular_graphics 'Olex2 (Dolomanov et al., 2009)'
_computing_publication_material 'Olex2 (Dolomanov et al., 2009)'
_computing_structure_refinement 'ShelXL (Sheldrick, 2015)'
_computing_structure_solution 'SHELXT 2014/5 (Sheldrick, 2014)'
_diffrn_ambient_temperature 173.0
_diffrn_measured_fraction_theta_full 0.982
_diffrn_measured_fraction_theta_max 0.982
_diffrn_measurement_device_type 'bruker apex ccd'
_diffrn_radiation_type CuK\a
_diffrn_radiation_wavelength 1.54184
_diffrn_reflns_av_R_equivalents 0.0350
_diffrn_reflns_av_unetI/netI 0.0343
_diffrn_reflns_Laue_measured_fraction_full 0.982
_diffrn_reflns_Laue_measured_fraction_max 0.982
_diffrn_reflns_limit_h_max 29
_diffrn_reflns_limit_h_min -29
_diffrn_reflns_limit_k_max 13
_diffrn_reflns_limit_k_min -14
_diffrn_reflns_limit_l_max 21
_diffrn_reflns_limit_l_min -21
_diffrn_reflns_number 30134
_diffrn_reflns_point_group_measured_fraction_full 0.982
_diffrn_reflns_point_group_measured_fraction_max 0.982
_diffrn_reflns_theta_full 58.925
_diffrn_reflns_theta_max 58.925
_diffrn_reflns_theta_min 3.745
_exptl_absorpt_coefficient_mu 3.188
_exptl_absorpt_correction_T_max 0.7516
_exptl_absorpt_correction_T_min 0.4231
_exptl_absorpt_correction_type multi-scan
_exptl_absorpt_process_details
;
SADABS-2016/2 (Bruker,2016/2) was used for absorption correction.
wR2(int) was 0.1338 before and 0.0542 after correction.
The Ratio of minimum to maximum transmission is 0.5629.
The \l/2 correction factor is Not present.
;
_exptl_crystal_density_diffrn 1.270
_exptl_crystal_description needle
_exptl_crystal_F_000 2664
_exptl_crystal_size_max 0.2
_exptl_crystal_size_mid 0.04
_exptl_crystal_size_min 0.03
_refine_diff_density_max 2.416
_refine_diff_density_min -0.377
_refine_diff_density_rms 0.090
_refine_ls_extinction_coef 0.00044(5)
_refine_ls_extinction_expression Fc^*^=kFc[1+0.001xFc^2^\l^3^/sin(2\q)]^-1/4^
_refine_ls_extinction_method 'SHELXL-2016/6 (Sheldrick 2016)'
_refine_ls_goodness_of_fit_ref 1.091
_refine_ls_hydrogen_treatment 'riding mode'
_refine_ls_matrix_type full
_refine_ls_number_parameters 744
_refine_ls_number_reflns 9623
_refine_ls_number_restraints 0
_refine_ls_restrained_S_all 1.091
_refine_ls_R_factor_all 0.0568
_refine_ls_R_factor_gt 0.0552
_refine_ls_shift/su_max 0.001
_refine_ls_shift/su_mean 0.000
_refine_ls_structure_factor_coef Fsqd
_refine_ls_weighting_details 'w=1/[\s^2^(Fo^2^)+(0.0765P)^2^+17.6421P] where P=(Fo^2^+2Fc^2^)/3'
_refine_ls_weighting_scheme calc
_refine_ls_wR_factor_gt 0.1477
_refine_ls_wR_factor_ref 0.1492
_reflns_Friedel_coverage 0.000
_reflns_number_gt 9109
_reflns_number_total 9623
_reflns_threshold_expression 'I > 2\s(I)'
_cod_data_source_file d0py00536c2.cif
_cod_data_source_block cu_191106b_0m_sq
_cod_depositor_comments
;Adding full bibliography for 1558167--1558168.cif.

 Adding full bibliography for 1558167--1558168.cif.
;
_cod_database_code 1558167
_shelx_shelxl_version_number 2016/6
_shelx_space_group_comment
;
The symmetry employed for this shelxl refinement is uniquely defined
by the following loop, which should always be used as a source of
symmetry information in preference to the above space-group names.
They are only intended as comments.
;
_shelx_estimated_absorpt_t_max 0.910
_shelx_estimated_absorpt_t_min 0.568
_olex2_refinement_description
;
1. Fixed Uiso
 At 1.2 times of:
  All C(H) groups
 At 1.5 times of:
  All C(H,H,H) groups
2.a Ternary CH refined with riding coordinates:
 C00K(H00K), C00P(H00P), C00S(H00S), C00Y(H00Y), C018(H018), C01K(H2AA),
 C01P(H01S)
2.b Aromatic/amide H refined with riding coordinates:
 C00H(H00H), C00U(H00U), C010(H010), C014(H014), C017(H017), C019(H019),
 C01A(H01D), C01B(H01E), C01D(H01F), C01E(H01G), C01F(H01H), C01G(H01I),
 C01H(H01J), C01I(H01K), C01J(H01L), C01L(H01M), C01M(H01N), C01N(H01O),
 C01Q(H01T), C01R(H01U), C01S(H01V), C01T(H01W), C01U(H01X), C01V(H01Y),
 C01X(H01), C01Y(H0AA), C01Z(H1AA), C020(H020), C021(H021), C022(H022),
 C024(H024), C025(H025), C026(H026), C027(H027), C028(H028), C029(H029),
 C02A(H02A), C02B(H02B)
2.c Idealised Me refined as rotating group:
 C00Z(H00A,H00B,H00C), C013(H01A,H01B,H01C), C01O(H01P,H01Q,H01R), C01W(H01Z,H,
 HA)
;
_platon_squeeze_void_probe_radius 1.20
_olex2_submission_special_instructions 'No special instructions were received'

loop_
_space_group_symop_operation_xyz
'x, y, z'
'-x, y+1/2, -z+1/2'
'-x, -y, -z'
'x, -y-1/2, z-1/2'

loop_
_atom_site_label
_atom_site_type_symbol
_atom_site_fract_x
_atom_site_fract_y
_atom_site_fract_z
_atom_site_U_iso_or_equiv
_atom_site_adp_type
_atom_site_occupancy
_atom_site_site_symmetry_order
_atom_site_calc_flag
_atom_site_refinement_flags_posn
_atom_site_refinement_flags_adp
_atom_site_refinement_flags_occupancy
_atom_site_disorder_assembly
_atom_site_disorder_group
Br01 Br 0.67586(2) 0.43131(3) 0.92884(2) 0.02996(16) Uani 1 1 d . . . . .
Br02 Br 0.81727(2) 0.51753(3) 0.98791(2) 0.03583(17) Uani 1 1 d . . . . .
Ni03 Ni 0.74983(2) 0.52124(5) 0.90554(3) 0.02151(19) Uani 1 1 d . . . . .
Cl04 Cl 0.66670(5) 0.36761(11) 0.44793(6) 0.0533(3) Uani 1 1 d . . . . .
Cl05 Cl 0.69946(6) 0.42875(10) 0.31751(7) 0.0582(4) Uani 1 1 d . . . . .
Cl06 Cl 0.76592(5) 0.30821(13) 0.40804(8) 0.0641(4) Uani 1 1 d . . . . .
O007 O 0.73325(11) 0.1558(2) 0.65426(14) 0.0323(7) Uani 1 1 d . . . . .
N008 N 0.73154(11) 0.5173(2) 0.80409(15) 0.0181(7) Uani 1 1 d . . . . .
N009 N 0.73564(11) 0.6686(2) 0.88881(15) 0.0179(6) Uani 1 1 d . . . . .
C00A C 0.71509(13) 0.6020(3) 0.77900(18) 0.0188(8) Uani 1 1 d . . . . .
C00B C 0.71725(13) 0.6895(3) 0.82786(18) 0.0196(8) Uani 1 1 d . . . . .
C00C C 0.74282(14) 0.7498(3) 0.93808(18) 0.0192(8) Uani 1 1 d . . . . .
C00D C 0.73072(14) 0.4256(3) 0.76450(18) 0.0189(8) Uani 1 1 d . . . . .
C00E C 0.78770(14) 0.8066(3) 0.94024(19) 0.0218(8) Uani 1 1 d . . . . .
C00F C 0.70426(14) 0.7697(3) 0.98172(18) 0.0210(8) Uani 1 1 d . . . . .
C00G C 0.75303(14) 0.9144(3) 1.02566(19) 0.0227(8) Uani 1 1 d . . . . .
C00H C 0.71059(14) 0.8523(3) 1.02509(19) 0.0236(8) Uani 1 1 d . . . . .
H00H H 0.685025 0.866625 1.055346 0.028 Uiso 1 1 calc R . . . .
C00I C 0.60552(14) 0.4275(3) 0.6730(2) 0.0262(9) Uani 1 1 d . . . . .
C00J C 0.77662(14) 0.3792(3) 0.75365(18) 0.0194(8) Uani 1 1 d . . . . .
C00K C 0.65734(14) 0.7019(3) 0.97910(19) 0.0214(8) Uani 1 1 d . . . . .
H00K H 0.668185 0.636314 0.959386 0.026 Uiso 1 1 calc R . . . .
C00L C 0.85804(14) 0.2414(3) 0.7767(2) 0.0265(9) Uani 1 1 d . . . . .
C00M C 0.64126(14) 0.6763(3) 1.05004(19) 0.0217(8) Uani 1 1 d . . . . .
C00N C 0.68470(14) 0.3801(3) 0.73927(18) 0.0211(8) Uani 1 1 d . . . . .
C00O C 0.82087(14) 0.8140(3) 0.8220(2) 0.0255(9) Uani 1 1 d . . . . .
C00P C 0.83058(15) 0.7772(3) 0.8953(2) 0.0249(8) Uani 1 1 d . . . . .
H00P H 0.830089 0.701615 0.892845 0.030 Uiso 1 1 calc R . . . .
C00Q C 0.85782(14) 0.3309(3) 0.8140(2) 0.0248(8) Uani 1 1 d . . . . .
C00R C 0.77735(14) 0.2895(3) 0.71618(18) 0.0217(8) Uani 1 1 d . . . . .
C00S C 0.62992(14) 0.4164(3) 0.7460(2) 0.0249(8) Uani 1 1 d . . . . .
H00S H 0.628165 0.479814 0.773445 0.030 Uiso 1 1 calc R . . . .
C00T C 0.85695(14) 0.4266(3) 0.7083(2) 0.0279(9) Uani 1 1 d . . . . .
C00U C 0.79159(14) 0.8885(3) 0.98458(19) 0.0240(8) Uani 1 1 d . . . . .
H00U H 0.821775 0.928232 0.986856 0.029 Uiso 1 1 calc R . . . .
C00V C 0.73205(15) 0.2449(3) 0.69017(18) 0.0243(8) Uani 1 1 d . . . . .
C00W C 0.88316(14) 0.8056(3) 0.9280(2) 0.0272(9) Uani 1 1 d . . . . .
C00X C 0.85621(15) 0.3377(3) 0.6711(2) 0.0295(9) Uani 1 1 d . . . . .
C00Y C 0.83079(15) 0.2511(3) 0.70571(19) 0.0250(8) Uani 1 1 d . . . . .
H00Y H 0.830772 0.186731 0.679008 0.030 Uiso 1 1 calc R . . . .
C00Z C 0.69700(15) 0.7887(3) 0.80391(19) 0.0237(8) Uani 1 1 d . . . . .
H00A H 0.659903 0.784218 0.795144 0.036 Uiso 1 1 calc GR . . . .
H00B H 0.712292 0.807474 0.761775 0.036 Uiso 1 1 calc GR . . . .
H00C H 0.705387 0.839991 0.838941 0.036 Uiso 1 1 calc GR . . . .
C010 C 0.58091(15) 0.5113(3) 0.6450(2) 0.0317(10) Uani 1 1 d . . . . .
H010 H 0.577976 0.571215 0.671169 0.038 Uiso 1 1 calc R . . . .
C011 C 0.60815(15) 0.3386(3) 0.6352(2) 0.0292(9) Uani 1 1 d . . . . .
C012 C 0.68637(14) 0.2904(3) 0.70205(19) 0.0232(8) Uani 1 1 d . . . . .
C013 C 0.69701(16) 0.6215(3) 0.70639(19) 0.0261(9) Uani 1 1 d . . . . .
H01A H 0.720686 0.667679 0.685952 0.039 Uiso 1 1 calc GR . . . .
H01B H 0.662996 0.652068 0.704420 0.039 Uiso 1 1 calc GR . . . .
H01C H 0.695465 0.557478 0.681143 0.039 Uiso 1 1 calc GR . . . .
C014 C 0.66992(16) 0.6030(3) 1.0877(2) 0.0313(9) Uani 1 1 d . . . . .
H014 H 0.699064 0.574361 1.069376 0.038 Uiso 1 1 calc R . . . .
C015 C 0.60113(14) 0.3280(3) 0.7756(2) 0.0299(9) Uani 1 1 d . . . . .
C016 C 0.61489(15) 0.7417(3) 0.92953(19) 0.0270(9) Uani 1 1 d . . . . .
C017 C 0.80724(16) 0.9135(3) 0.8059(2) 0.0312(9) Uani 1 1 d . . . . .
H017 H 0.803619 0.961453 0.841213 0.037 Uiso 1 1 calc R . . . .
C018 C 0.83053(14) 0.4174(3) 0.7747(2) 0.0226(8) Uani 1 1 d . . . . .
H018 H 0.830766 0.482003 0.801192 0.027 Uiso 1 1 calc R . . . .
C019 C 0.65648(18) 0.5717(3) 1.1509(2) 0.0358(10) Uani 1 1 d . . . . .
H019 H 0.675940 0.521190 1.175339 0.043 Uiso 1 1 calc R . . . .
C01A C 0.88164(15) 0.3363(3) 0.8791(2) 0.0315(9) Uani 1 1 d . . . . .
H01D H 0.882041 0.397777 0.904200 0.038 Uiso 1 1 calc R . . . .
C01B C 0.58768(16) 0.3346(4) 0.5683(2) 0.0369(10) Uani 1 1 d . . . . .
H01E H 0.590071 0.274506 0.542198 0.044 Uiso 1 1 calc R . . . .
C01C C 0.60277(15) 0.2403(3) 0.7379(2) 0.0343(10) Uani 1 1 d . . . . .
C01D C 0.88156(16) 0.1560(3) 0.8047(2) 0.0342(10) Uani 1 1 d . . . . .
H01F H 0.881444 0.094453 0.779756 0.041 Uiso 1 1 calc R . . . .
C01E C 0.60201(17) 0.8424(4) 0.9240(2) 0.0390(11) Uani 1 1 d . . . . .
H01G H 0.619809 0.890891 0.952405 0.047 Uiso 1 1 calc R . . . .
C01F C 0.87682(18) 0.3347(4) 0.6077(2) 0.0422(12) Uani 1 1 d . . . . .
H01H H 0.876284 0.273919 0.581866 0.051 Uiso 1 1 calc R . . . .
C01G C 0.91397(17) 0.8781(4) 0.9014(3) 0.0406(11) Uani 1 1 d . . . . .
H01I H 0.902375 0.912777 0.860798 0.049 Uiso 1 1 calc R . . . .
C01H C 0.60002(16) 0.7179(3) 1.0787(2) 0.0321(10) Uani 1 1 d . . . . .
H01J H 0.580073 0.767814 1.054325 0.039 Uiso 1 1 calc R . . . .
C01I C 0.82599(16) 0.7469(3) 0.7687(2) 0.0333(10) Uani 1 1 d . . . . .
H01K H 0.835377 0.678780 0.778705 0.040 Uiso 1 1 calc R . . . .
C01J C 0.90156(17) 0.7567(4) 0.9868(2) 0.0407(11) Uani 1 1 d . . . . .
H01L H 0.881051 0.706747 1.006111 0.049 Uiso 1 1 calc R . . . .
C01K C 0.70235(18) 0.3326(4) 0.3797(2) 0.0386(11) Uani 1 1 d . . . . .
H2AA H 0.687243 0.269578 0.358596 0.046 Uiso 1 1 calc R . . . .
C01L C 0.61441(17) 0.6144(3) 1.1787(2) 0.0341(10) Uani 1 1 d . . . . .
H01M H 0.604763 0.592791 1.221958 0.041 Uiso 1 1 calc R . . . .
C01M C 0.81774(18) 0.7767(4) 0.7008(2) 0.0426(12) Uani 1 1 d . . . . .
H01N H 0.821291 0.729534 0.665003 0.051 Uiso 1 1 calc R . . . .
C01N C 0.87982(16) 0.5133(4) 0.6847(2) 0.0370(11) Uani 1 1 d . . . . .
H01O H 0.881323 0.573597 0.711070 0.044 Uiso 1 1 calc R . . . .
C01O C 0.75840(18) 1.0072(3) 1.0705(2) 0.0346(10) Uani 1 1 d . . . . .
H01P H 0.724531 1.030751 1.080886 0.052 Uiso 1 1 calc GR . . . .
H01Q H 0.775746 1.060689 1.046683 0.052 Uiso 1 1 calc GR . . . .
H01R H 0.778415 0.990202 1.113040 0.052 Uiso 1 1 calc GR . . . .
C01P C 0.63373(15) 0.2518(3) 0.6757(2) 0.0303(9) Uani 1 1 d . . . . .
H01S H 0.635281 0.188061 0.648543 0.036 Uiso 1 1 calc R . . . .
C01Q C 0.57327(15) 0.3316(4) 0.8327(2) 0.0424(12) Uani 1 1 d . . . . .
H01T H 0.572134 0.392186 0.858585 0.051 Uiso 1 1 calc R . . . .
C01R C 0.58709(17) 0.6876(4) 1.1432(2) 0.0383(11) Uani 1 1 d . . . . .
H01U H 0.558933 0.718334 1.162664 0.046 Uiso 1 1 calc R . . . .
C01S C 0.96137(18) 0.9010(4) 0.9328(3) 0.0503(13) Uani 1 1 d . . . . .
H01V H 0.981854 0.951364 0.913953 0.060 Uiso 1 1 calc R . . . .
C01T C 0.90533(19) 0.1618(4) 0.8701(3) 0.0446(12) Uani 1 1 d . . . . .
H01W H 0.922143 0.103976 0.889707 0.054 Uiso 1 1 calc R . . . .
C01U C 0.79900(17) 0.9419(4) 0.7382(3) 0.0413(11) Uani 1 1 d . . . . .
H01X H 0.789330 1.009727 0.727723 0.050 Uiso 1 1 calc R . . . .
C01V C 0.58845(19) 0.6724(4) 0.8863(3) 0.0477(12) Uani 1 1 d . . . . .
H01Y H 0.596844 0.602613 0.889490 0.057 Uiso 1 1 calc R . . . .
C01W C 0.7366(2) 0.1726(4) 0.5825(2) 0.0555(15) Uani 1 1 d . . . . .
H01Z H 0.738883 0.107457 0.559159 0.083 Uiso 1 1 calc GR . . . .
H H 0.766946 0.213087 0.575457 0.083 Uiso 1 1 calc GR . . . .
HA H 0.706114 0.208886 0.563892 0.083 Uiso 1 1 calc GR . . . .
C01X C 0.80434(18) 0.8757(4) 0.6861(2) 0.0451(12) Uani 1 1 d . . . . .
H01 H 0.798883 0.897532 0.640103 0.054 Uiso 1 1 calc R . . . .
C01Y C 0.5625(2) 0.8737(5) 0.8764(3) 0.0533(14) Uani 1 1 d . . . . .
H0AA H 0.553531 0.943226 0.873259 0.064 Uiso 1 1 calc R . . . .
C01Z C 0.94926(18) 0.7786(4) 1.0185(3) 0.0467(12) Uani 1 1 d . . . . .
H1AA H 0.961223 0.743445 1.058709 0.056 Uiso 1 1 calc R . . . .
C020 C 0.97900(18) 0.8511(4) 0.9913(3) 0.0486(13) Uani 1 1 d . . . . .
H020 H 1.011598 0.866913 1.012765 0.058 Uiso 1 1 calc R . . . .
C021 C 0.56014(17) 0.5067(4) 0.5769(3) 0.0409(12) Uani 1 1 d . . . . .
H021 H 0.543605 0.564290 0.556544 0.049 Uiso 1 1 calc R . . . .
C022 C 0.90478(18) 0.2505(4) 0.9068(2) 0.0424(11) Uani 1 1 d . . . . .
H022 H 0.920594 0.252626 0.951811 0.051 Uiso 1 1 calc R . . . .
C024 C 0.56363(17) 0.4197(4) 0.5398(2) 0.0424(12) Uani 1 1 d . . . . .
H024 H 0.549400 0.417544 0.493963 0.051 Uiso 1 1 calc R . . . .
C025 C 0.57651(17) 0.1545(4) 0.7557(3) 0.0516(15) Uani 1 1 d . . . . .
H025 H 0.577353 0.094017 0.729736 0.062 Uiso 1 1 calc R . . . .
C026 C 0.54855(18) 0.1605(5) 0.8139(4) 0.0621(19) Uani 1 1 d . . . . .
H026 H 0.530115 0.102901 0.827309 0.075 Uiso 1 1 calc R . . . .
C027 C 0.8982(2) 0.4225(5) 0.5831(3) 0.0566(15) Uani 1 1 d . . . . .
H027 H 0.911247 0.422225 0.539395 0.068 Uiso 1 1 calc R . . . .
C028 C 0.54736(18) 0.2473(5) 0.8516(3) 0.0559(15) Uani 1 1 d . . . . .
H028 H 0.528526 0.249261 0.890917 0.067 Uiso 1 1 calc R . . . .
C029 C 0.53689(19) 0.8043(6) 0.8344(3) 0.0614(17) Uani 1 1 d . . . . .
H029 H 0.510162 0.825806 0.802475 0.074 Uiso 1 1 calc R . . . .
C02A C 0.90051(19) 0.5098(4) 0.6215(3) 0.0514(14) Uani 1 1 d . . . . .
H02A H 0.916413 0.568260 0.604734 0.062 Uiso 1 1 calc R . . . .
C02B C 0.5501(2) 0.7045(5) 0.8389(3) 0.0653(17) Uani 1 1 d . . . . .
H02B H 0.532868 0.656630 0.809335 0.078 Uiso 1 1 calc R . . . .

loop_
_atom_site_aniso_label
_atom_site_aniso_U_11
_atom_site_aniso_U_22
_atom_site_aniso_U_33
_atom_site_aniso_U_23
_atom_site_aniso_U_13
_atom_site_aniso_U_12
Br01 0.0374(3) 0.0274(3) 0.0245(3) 0.00280(16) -0.00174(18) -0.00581(18)
Br02 0.0366(3) 0.0379(3) 0.0302(3) 0.00123(19) -0.01575(19) 0.00259(19)
Ni03 0.0261(4) 0.0195(4) 0.0177(3) -0.0004(2) -0.0061(3) 0.0031(3)
Cl04 0.0474(7) 0.0665(9) 0.0467(7) -0.0065(6) 0.0091(5) 0.0020(6)
Cl05 0.0727(9) 0.0502(8) 0.0507(8) 0.0084(6) -0.0022(6) -0.0221(7)
Cl06 0.0421(7) 0.0836(10) 0.0671(9) -0.0030(8) 0.0076(6) 0.0134(7)
O007 0.0402(16) 0.0216(15) 0.0332(16) -0.0126(12) -0.0088(12) 0.0059(12)
N008 0.0181(15) 0.0170(17) 0.0187(16) -0.0034(13) -0.0017(12) 0.0007(12)
N009 0.0171(15) 0.0190(16) 0.0171(16) -0.0026(13) -0.0013(12) -0.0001(12)
C00A 0.0146(17) 0.020(2) 0.0210(19) 0.0001(15) -0.0013(14) -0.0013(15)
C00B 0.0164(17) 0.022(2) 0.020(2) -0.0011(15) -0.0002(14) -0.0020(15)
C00C 0.0235(19) 0.0139(18) 0.0192(18) -0.0014(15) -0.0043(15) 0.0016(15)
C00D 0.025(2) 0.0174(19) 0.0142(18) 0.0022(14) -0.0017(14) 0.0017(15)
C00E 0.0216(19) 0.021(2) 0.0220(19) 0.0001(15) -0.0056(15) 0.0022(15)
C00F 0.0212(19) 0.022(2) 0.0192(19) -0.0008(15) -0.0052(15) -0.0001(15)
C00G 0.026(2) 0.021(2) 0.0203(19) -0.0006(15) -0.0047(15) 0.0023(16)
C00H 0.026(2) 0.025(2) 0.0195(19) -0.0028(16) 0.0002(15) 0.0024(17)
C00I 0.0210(19) 0.029(2) 0.027(2) 0.0011(17) -0.0046(16) -0.0028(17)
C00J 0.0208(19) 0.0187(19) 0.0184(18) 0.0007(15) -0.0004(14) 0.0008(15)
C00K 0.0225(19) 0.0191(19) 0.0223(19) -0.0052(15) -0.0018(15) -0.0003(16)
C00L 0.0214(19) 0.028(2) 0.030(2) 0.0025(17) -0.0026(16) 0.0036(17)
C00M 0.0229(19) 0.0169(19) 0.024(2) -0.0030(15) -0.0040(15) -0.0048(15)
C00N 0.0205(19) 0.023(2) 0.0192(18) -0.0004(16) -0.0036(15) 0.0002(16)
C00O 0.0193(19) 0.028(2) 0.028(2) 0.0012(17) -0.0007(16) -0.0009(16)
C00P 0.026(2) 0.020(2) 0.029(2) -0.0026(16) 0.0009(16) -0.0010(16)
C00Q 0.0193(19) 0.026(2) 0.028(2) 0.0019(17) 0.0001(16) 0.0016(16)
C00R 0.026(2) 0.023(2) 0.0159(18) 0.0009(15) -0.0029(15) 0.0039(16)
C00S 0.0209(19) 0.026(2) 0.027(2) -0.0008(17) -0.0041(16) -0.0007(16)
C00T 0.0197(19) 0.033(2) 0.030(2) 0.0051(18) -0.0001(16) 0.0059(17)
C00U 0.0233(19) 0.025(2) 0.023(2) -0.0011(16) -0.0045(15) -0.0046(16)
C00V 0.034(2) 0.019(2) 0.0185(19) -0.0019(15) -0.0067(16) 0.0046(17)
C00W 0.022(2) 0.024(2) 0.035(2) -0.0031(17) -0.0005(17) 0.0020(17)
C00X 0.024(2) 0.036(2) 0.028(2) 0.0025(18) 0.0017(16) 0.0113(18)
C00Y 0.026(2) 0.024(2) 0.024(2) -0.0040(16) -0.0016(16) 0.0065(17)
C00Z 0.028(2) 0.021(2) 0.0209(19) 0.0016(16) -0.0060(15) 0.0038(16)
C010 0.021(2) 0.030(2) 0.043(3) 0.0042(19) -0.0051(18) -0.0019(17)
C011 0.022(2) 0.029(2) 0.035(2) -0.0017(18) -0.0060(17) -0.0031(17)
C012 0.026(2) 0.019(2) 0.023(2) 0.0021(16) -0.0088(16) 0.0010(16)
C013 0.035(2) 0.025(2) 0.0176(19) -0.0012(16) -0.0071(16) 0.0004(17)
C014 0.034(2) 0.037(2) 0.023(2) -0.0018(18) -0.0006(17) 0.0070(19)
C015 0.0196(19) 0.034(2) 0.035(2) 0.0103(19) -0.0087(17) -0.0012(17)
C016 0.023(2) 0.036(2) 0.022(2) -0.0005(17) 0.0004(16) 0.0001(18)
C017 0.030(2) 0.027(2) 0.036(2) 0.0044(18) -0.0018(18) -0.0020(18)
C018 0.0193(19) 0.022(2) 0.026(2) -0.0022(16) -0.0018(15) 0.0011(16)
C019 0.046(3) 0.033(2) 0.027(2) 0.0031(18) -0.0072(19) 0.003(2)
C01A 0.029(2) 0.036(2) 0.028(2) -0.0050(18) -0.0066(17) 0.0022(18)
C01B 0.031(2) 0.047(3) 0.030(2) -0.007(2) -0.0086(18) -0.002(2)
C01C 0.020(2) 0.034(2) 0.046(3) 0.013(2) -0.0128(18) -0.0041(18)
C01D 0.037(2) 0.022(2) 0.042(3) -0.0001(19) -0.0064(19) 0.0074(18)
C01E 0.035(2) 0.045(3) 0.036(2) 0.001(2) -0.0041(19) 0.010(2)
C01F 0.044(3) 0.052(3) 0.032(2) 0.004(2) 0.010(2) 0.019(2)
C01G 0.028(2) 0.035(3) 0.057(3) 0.009(2) -0.004(2) 0.000(2)
C01H 0.029(2) 0.034(2) 0.033(2) -0.0002(19) 0.0019(18) 0.0037(18)
C01I 0.033(2) 0.033(2) 0.035(2) -0.0014(19) 0.0062(18) 0.0012(19)
C01J 0.030(2) 0.045(3) 0.046(3) 0.003(2) -0.007(2) 0.000(2)
C01K 0.042(3) 0.037(3) 0.037(3) -0.003(2) 0.002(2) -0.008(2)
C01L 0.042(2) 0.035(2) 0.025(2) 0.0013(19) 0.0009(18) -0.012(2)
C01M 0.043(3) 0.053(3) 0.031(2) -0.007(2) 0.002(2) 0.002(2)
C01N 0.027(2) 0.035(3) 0.050(3) 0.011(2) 0.011(2) 0.0057(19)
C01O 0.043(3) 0.028(2) 0.033(2) -0.0075(19) 0.0022(19) -0.0097(19)
C01P 0.027(2) 0.022(2) 0.040(2) -0.0042(18) -0.0122(18) -0.0012(17)
C01Q 0.020(2) 0.066(3) 0.040(3) 0.014(2) -0.0048(19) -0.003(2)
C01R 0.030(2) 0.051(3) 0.034(2) -0.004(2) 0.0082(19) -0.004(2)
C01S 0.029(2) 0.038(3) 0.082(4) 0.007(3) -0.008(2) -0.006(2)
C01T 0.048(3) 0.034(3) 0.048(3) 0.006(2) -0.021(2) 0.010(2)
C01U 0.032(2) 0.036(3) 0.056(3) 0.009(2) 0.003(2) 0.003(2)
C01V 0.045(3) 0.049(3) 0.045(3) 0.001(2) -0.020(2) -0.010(2)
C01W 0.079(4) 0.054(3) 0.030(3) -0.021(2) -0.015(2) 0.017(3)
C01X 0.040(3) 0.062(3) 0.033(3) 0.015(2) 0.003(2) -0.002(2)
C01Y 0.047(3) 0.062(4) 0.050(3) 0.015(3) -0.004(2) 0.024(3)
C01Z 0.034(3) 0.053(3) 0.050(3) -0.002(2) -0.014(2) 0.004(2)
C020 0.027(2) 0.044(3) 0.072(4) -0.012(3) -0.012(2) 0.004(2)
C021 0.028(2) 0.045(3) 0.047(3) 0.018(2) -0.012(2) 0.000(2)
C022 0.042(3) 0.049(3) 0.033(2) 0.004(2) -0.013(2) 0.007(2)
C024 0.034(2) 0.059(3) 0.032(2) 0.008(2) -0.0119(19) -0.004(2)
C025 0.027(2) 0.033(3) 0.090(4) 0.020(3) -0.027(3) -0.005(2)
C026 0.023(2) 0.067(4) 0.094(5) 0.055(4) -0.006(3) -0.009(2)
C027 0.053(3) 0.073(4) 0.048(3) 0.016(3) 0.028(3) 0.019(3)
C028 0.025(2) 0.083(5) 0.059(3) 0.033(3) 0.000(2) -0.003(3)
C029 0.032(3) 0.105(5) 0.045(3) 0.019(3) -0.012(2) 0.005(3)
C02A 0.040(3) 0.051(3) 0.066(4) 0.026(3) 0.024(3) 0.008(2)
C02B 0.052(3) 0.082(5) 0.057(4) 0.007(3) -0.030(3) -0.014(3)

loop_
_atom_type_symbol
_atom_type_description
_atom_type_scat_dispersion_real
_atom_type_scat_dispersion_imag
_atom_type_scat_source
C C 0.0181 0.0091 'International Tables Vol C Tables 4.2.6.8 and 6.1.1.4'
H H 0.0000 0.0000 'International Tables Vol C Tables 4.2.6.8 and 6.1.1.4'
Br Br -0.6763 1.2805 'International Tables Vol C Tables 4.2.6.8 and 6.1.1.4'
Cl Cl 0.3639 0.7018 'International Tables Vol C Tables 4.2.6.8 and 6.1.1.4'
N N 0.0311 0.0180 'International Tables Vol C Tables 4.2.6.8 and 6.1.1.4'
Ni Ni -3.0029 0.5091 'International Tables Vol C Tables 4.2.6.8 and 6.1.1.4'
O O 0.0492 0.0322 'International Tables Vol C Tables 4.2.6.8 and 6.1.1.4'

loop_
_geom_angle_atom_site_label_1
_geom_angle_atom_site_label_2
_geom_angle_atom_site_label_3
_geom_angle
_geom_angle_site_symmetry_1
_geom_angle_site_symmetry_3
_geom_angle_publ_flag
Br02 Ni03 Br01 117.07(3) . . ?
N008 Ni03 Br01 92.31(9) . . ?
N008 Ni03 Br02 143.69(9) . . ?
N009 Ni03 Br01 112.07(9) . . ?
N009 Ni03 Br02 105.02(9) . . ?
N009 Ni03 N008 80.53(12) . . ?
C00V O007 C01W 112.1(3) . . ?
C00A N008 Ni03 113.9(2) . . ?
C00A N008 C00D 122.3(3) . . ?
C00D N008 Ni03 123.3(2) . . ?
C00B N009 Ni03 114.4(2) . . ?
C00B N009 C00C 118.9(3) . . ?
C00C N009 Ni03 126.6(2) . . ?
N008 C00A C00B 115.5(3) . . ?
N008 C00A C013 126.3(3) . . ?
C013 C00A C00B 118.2(3) . . ?
N009 C00B C00A 115.0(3) . . ?
N009 C00B C00Z 126.0(3) . . ?
C00Z C00B C00A 118.9(3) . . ?
C00E C00C N009 119.1(3) . . ?
C00E C00C C00F 122.0(3) . . ?
C00F C00C N009 118.9(3) . . ?
C00J C00D N008 118.6(3) . . ?
C00J C00D C00N 119.5(3) . . ?
C00N C00D N008 121.8(3) . . ?
C00C C00E C00P 120.2(3) . . ?
C00U C00E C00C 117.4(3) . . ?
C00U C00E C00P 122.4(3) . . ?
C00C C00F C00K 119.4(3) . . ?
C00H C00F C00C 117.7(3) . . ?
C00H C00F C00K 122.9(3) . . ?
C00H C00G C00U 118.3(4) . . ?
C00H C00G C01O 121.7(4) . . ?
C00U C00G C01O 120.0(4) . . ?
C00F C00H H00H 119.0 . . ?
C00G C00H C00F 122.1(4) . . ?
C00G C00H H00H 119.0 . . ?
C010 C00I C00S 127.0(4) . . ?
C010 C00I C011 120.4(4) . . ?
C011 C00I C00S 112.5(3) . . ?
C00D C00J C00R 120.3(3) . . ?
C00D C00J C018 127.7(3) . . ?
C00R C00J C018 111.9(3) . . ?
C00F C00K H00K 105.6 . . ?
C00F C00K C00M 112.3(3) . . ?
C00M C00K H00K 105.6 . . ?
C016 C00K C00F 111.9(3) . . ?
C016 C00K H00K 105.6 . . ?
C016 C00K C00M 115.0(3) . . ?
C00Q C00L C00Y 113.0(3) . . ?
C01D C00L C00Q 120.2(4) . . ?
C01D C00L C00Y 126.8(4) . . ?
C014 C00M C00K 117.4(3) . . ?
C01H C00M C00K 124.6(3) . . ?
C01H C00M C014 118.0(4) . . ?
C00D C00N C00S 128.6(3) . . ?
C012 C00N C00D 119.2(3) . . ?
C012 C00N C00S 112.2(3) . . ?
C017 C00O C00P 122.5(4) . . ?
C01I C00O C00P 119.5(4) . . ?
C01I C00O C017 118.1(4) . . ?
C00E C00P H00P 105.8 . . ?
C00O C00P C00E 112.7(3) . . ?
C00O C00P H00P 105.8 . . ?
C00O C00P C00W 113.7(3) . . ?
C00W C00P C00E 112.1(3) . . ?
C00W C00P H00P 105.8 . . ?
C00L C00Q C018 112.9(3) . . ?
C01A C00Q C00L 120.8(4) . . ?
C01A C00Q C018 126.2(4) . . ?
C00J C00R C00Y 113.8(3) . . ?
C00V C00R C00J 120.5(3) . . ?
C00V C00R C00Y 125.6(3) . . ?
C00I C00S H00S 113.0 . . ?
C00N C00S C00I 106.2(3) . . ?
C00N C00S H00S 113.0 . . ?
C015 C00S C00I 104.2(3) . . ?
C015 C00S C00N 106.8(3) . . ?
C015 C00S H00S 113.0 . . ?
C00X C00T C018 113.3(4) . . ?
C00X C00T C01N 120.8(4) . . ?
C01N C00T C018 125.9(4) . . ?
C00E C00U H00U 118.8 . . ?
C00G C00U C00E 122.4(4) . . ?
C00G C00U H00U 118.8 . . ?
O007 C00V C00R 120.0(3) . . ?
O007 C00V C012 121.0(3) . . ?
C012 C00V C00R 119.1(3) . . ?
C01G C00W C00P 123.2(4) . . ?
C01J C00W C00P 119.2(4) . . ?
C01J C00W C01G 117.6(4) . . ?
C00T C00X C00Y 113.1(3) . . ?
C00T C00X C01F 120.4(4) . . ?
C01F C00X C00Y 126.5(4) . . ?
C00L C00Y H00Y 113.0 . . ?
C00R C00Y C00L 106.2(3) . . ?
C00R C00Y H00Y 113.0 . . ?
C00X C00Y C00L 106.4(3) . . ?
C00X C00Y C00R 104.7(3) . . ?
C00X C00Y H00Y 113.0 . . ?
C00B C00Z H00A 109.5 . . ?
C00B C00Z H00B 109.5 . . ?
C00B C00Z H00C 109.5 . . ?
H00A C00Z H00B 109.5 . . ?
H00A C00Z H00C 109.5 . . ?
H00B C00Z H00C 109.5 . . ?
C00I C010 H010 120.6 . . ?
C00I C010 C021 118.8(4) . . ?
C021 C010 H010 120.6 . . ?
C00I C011 C01P 113.2(3) . . ?
C01B C011 C00I 120.4(4) . . ?
C01B C011 C01P 126.3(4) . . ?
C00N C012 C01P 113.4(3) . . ?
C00V C012 C00N 121.4(3) . . ?
C00V C012 C01P 125.1(4) . . ?
C00A C013 H01A 109.5 . . ?
C00A C013 H01B 109.5 . . ?
C00A C013 H01C 109.5 . . ?
H01A C013 H01B 109.5 . . ?
H01A C013 H01C 109.5 . . ?
H01B C013 H01C 109.5 . . ?
C00M C014 H014 119.4 . . ?
C019 C014 C00M 121.1(4) . . ?
C019 C014 H014 119.4 . . ?
C01C C015 C00S 113.6(4) . . ?
C01C C015 C01Q 120.3(4) . . ?
C01Q C015 C00S 126.0(4) . . ?
C01E C016 C00K 123.4(4) . . ?
C01E C016 C01V 118.5(4) . . ?
C01V C016 C00K 118.1(4) . . ?
C00O C017 H017 120.2 . . ?
C01U C017 C00O 119.5(4) . . ?
C01U C017 H017 120.2 . . ?
C00J C018 H018 113.0 . . ?
C00Q C018 C00J 106.2(3) . . ?
C00Q C018 C00T 105.3(3) . . ?
C00Q C018 H018 113.0 . . ?
C00T C018 C00J 105.5(3) . . ?
C00T C018 H018 113.0 . . ?
C014 C019 H019 120.1 . . ?
C014 C019 C01L 119.9(4) . . ?
C01L C019 H019 120.1 . . ?
C00Q C01A H01D 120.7 . . ?
C022 C01A C00Q 118.5(4) . . ?
C022 C01A H01D 120.7 . . ?
C011 C01B H01E 120.5 . . ?
C011 C01B C024 119.0(4) . . ?
C024 C01B H01E 120.5 . . ?
C015 C01C C01P 112.8(4) . . ?
C015 C01C C025 120.9(5) . . ?
C025 C01C C01P 126.2(5) . . ?
C00L C01D H01F 120.6 . . ?
C00L C01D C01T 118.8(4) . . ?
C01T C01D H01F 120.6 . . ?
C016 C01E H01G 119.9 . . ?
C016 C01E C01Y 120.1(5) . . ?
C01Y C01E H01G 119.9 . . ?
C00X C01F H01H 120.7 . . ?
C027 C01F C00X 118.7(5) . . ?
C027 C01F H01H 120.7 . . ?
C00W C01G H01I 119.5 . . ?
C01S C01G C00W 121.1(5) . . ?
C01S C01G H01I 119.5 . . ?
C00M C01H H01J 119.6 . . ?
C00M C01H C01R 120.8(4) . . ?
C01R C01H H01J 119.6 . . ?
C00O C01I H01K 119.1 . . ?
C00O C01I C01M 121.7(4) . . ?
C01M C01I H01K 119.1 . . ?
C00W C01J H01L 119.1 . . ?
C00W C01J C01Z 121.8(5) . . ?
C01Z C01J H01L 119.1 . . ?
Cl04 C01K Cl05 110.1(3) . . ?
Cl04 C01K H2AA 108.5 . . ?
Cl05 C01K H2AA 108.5 . . ?
Cl06 C01K Cl04 111.0(3) . . ?
Cl06 C01K Cl05 110.1(3) . . ?
Cl06 C01K H2AA 108.5 . . ?
C019 C01L H01M 120.3 . . ?
C01R C01L C019 119.4(4) . . ?
C01R C01L H01M 120.3 . . ?
C01I C01M H01N 120.4 . . ?
C01X C01M C01I 119.2(4) . . ?
C01X C01M H01N 120.4 . . ?
C00T C01N H01O 120.7 . . ?
C00T C01N C02A 118.6(5) . . ?
C02A C01N H01O 120.7 . . ?
C00G C01O H01P 109.5 . . ?
C00G C01O H01Q 109.5 . . ?
C00G C01O H01R 109.5 . . ?
H01P C01O H01Q 109.5 . . ?
H01P C01O H01R 109.5 . . ?
H01Q C01O H01R 109.5 . . ?
C011 C01P C012 106.2(3) . . ?
C011 C01P C01C 104.6(3) . . ?
C011 C01P H01S 112.9 . . ?
C012 C01P H01S 112.9 . . ?
C01C C01P C012 106.7(3) . . ?
C01C C01P H01S 112.9 . . ?
C015 C01Q H01T 120.2 . . ?
C028 C01Q C015 119.6(5) . . ?
C028 C01Q H01T 120.2 . . ?
C01H C01R H01U 119.6 . . ?
C01L C01R C01H 120.8(4) . . ?
C01L C01R H01U 119.6 . . ?
C01G C01S H01V 119.8 . . ?
C020 C01S C01G 120.4(5) . . ?
C020 C01S H01V 119.8 . . ?
C01D C01T H01W 119.7 . . ?
C022 C01T C01D 120.7(4) . . ?
C022 C01T H01W 119.7 . . ?
C017 C01U H01X 119.0 . . ?
C01X C01U C017 122.1(4) . . ?
C01X C01U H01X 119.0 . . ?
C016 C01V H01Y 119.6 . . ?
C02B C01V C016 120.8(5) . . ?
C02B C01V H01Y 119.6 . . ?
O007 C01W H01Z 109.5 . . ?
O007 C01W H 109.5 . . ?
O007 C01W HA 109.5 . . ?
H01Z C01W H 109.5 . . ?
H01Z C01W HA 109.5 . . ?
H C01W HA 109.5 . . ?
C01M C01X H01 120.3 . . ?
C01U C01X C01M 119.4(4) . . ?
C01U C01X H01 120.3 . . ?
C01E C01Y H0AA 119.8 . . ?
C029 C01Y C01E 120.5(5) . . ?
C029 C01Y H0AA 119.8 . . ?
C01J C01Z H1AA 120.2 . . ?
C020 C01Z C01J 119.6(5) . . ?
C020 C01Z H1AA 120.2 . . ?
C01S C020 H020 120.2 . . ?
C01Z C020 C01S 119.6(4) . . ?
C01Z C020 H020 120.2 . . ?
C010 C021 H021 119.8 . . ?
C024 C021 C010 120.4(4) . . ?
C024 C021 H021 119.8 . . ?
C01A C022 H022 119.5 . . ?
C01T C022 C01A 121.0(4) . . ?
C01T C022 H022 119.5 . . ?
C01B C024 H024 119.5 . . ?
C021 C024 C01B 120.9(4) . . ?
C021 C024 H024 119.5 . . ?
C01C C025 H025 121.3 . . ?
C01C C025 C026 117.4(5) . . ?
C026 C025 H025 121.3 . . ?
C025 C026 H026 119.3 . . ?
C028 C026 C025 121.4(5) . . ?
C028 C026 H026 119.3 . . ?
C01F C027 H027 119.6 . . ?
C02A C027 C01F 120.7(5) . . ?
C02A C027 H027 119.6 . . ?
C01Q C028 H028 119.9 . . ?
C026 C028 C01Q 120.2(5) . . ?
C026 C028 H028 119.9 . . ?
C01Y C029 H029 120.2 . . ?
C02B C029 C01Y 119.6(5) . . ?
C02B C029 H029 120.2 . . ?
C01N C02A H02A 119.6 . . ?
C027 C02A C01N 120.8(5) . . ?
C027 C02A H02A 119.6 . . ?
C01V C02B H02B 119.8 . . ?
C029 C02B C01V 120.4(5) . . ?
C029 C02B H02B 119.8 . . ?

loop_
_geom_bond_atom_site_label_1
_geom_bond_atom_site_label_2
_geom_bond_distance
_geom_bond_site_symmetry_2
_geom_bond_publ_flag
Br01 Ni03 2.3547(8) . ?
Br02 Ni03 2.3107(7) . ?
Ni03 N008 2.017(3) . ?
Ni03 N009 2.006(3) . ?
Cl04 C01K 1.756(5) . ?
Cl05 C01K 1.761(5) . ?
Cl06 C01K 1.752(5) . ?
O007 C00V 1.375(5) . ?
O007 C01W 1.438(6) . ?
N008 C00A 1.285(5) . ?
N008 C00D 1.439(5) . ?
N009 C00B 1.288(5) . ?
N009 C00C 1.449(5) . ?
C00A C00B 1.503(5) . ?
C00A C013 1.493(5) . ?
C00B C00Z 1.478(5) . ?
C00C C00E 1.397(5) . ?
C00C C00F 1.402(5) . ?
C00D C00J 1.385(5) . ?
C00D C00N 1.408(5) . ?
C00E C00P 1.535(5) . ?
C00E C00U 1.389(5) . ?
C00F C00H 1.387(5) . ?
C00F C00K 1.523(5) . ?
C00G C00H 1.386(6) . ?
C00G C00U 1.387(6) . ?
C00G C01O 1.510(6) . ?
C00H H00H 0.9500 . ?
C00I C00S 1.535(5) . ?
C00I C010 1.376(6) . ?
C00I C011 1.395(6) . ?
C00J C00R 1.396(5) . ?
C00J C018 1.533(5) . ?
C00K H00K 1.0000 . ?
C00K C00M 1.526(5) . ?
C00K C016 1.520(5) . ?
C00L C00Q 1.392(6) . ?
C00L C00Y 1.525(5) . ?
C00L C01D 1.382(6) . ?
C00M C014 1.404(6) . ?
C00M C01H 1.375(6) . ?
C00N C00S 1.534(5) . ?
C00N C012 1.396(5) . ?
C00O C00P 1.524(6) . ?
C00O C017 1.393(6) . ?
C00O C01I 1.387(6) . ?
C00P H00P 1.0000 . ?
C00P C00W 1.528(5) . ?
C00Q C018 1.529(5) . ?
C00Q C01A 1.384(6) . ?
C00R C00V 1.392(6) . ?
C00R C00Y 1.523(5) . ?
C00S H00S 1.0000 . ?
C00S C015 1.531(6) . ?
C00T C00X 1.383(6) . ?
C00T C018 1.529(6) . ?
C00T C01N 1.390(6) . ?
C00U H00U 0.9500 . ?
C00V C012 1.380(6) . ?
C00W C01G 1.384(6) . ?
C00W C01J 1.379(6) . ?
C00X C00Y 1.513(6) . ?
C00X C01F 1.397(6) . ?
C00Y H00Y 1.0000 . ?
C00Z H00A 0.9800 . ?
C00Z H00B 0.9800 . ?
C00Z H00C 0.9800 . ?
C010 H010 0.9500 . ?
C010 C021 1.410(7) . ?
C011 C01B 1.386(6) . ?
C011 C01P 1.524(6) . ?
C012 C01P 1.529(5) . ?
C013 H01A 0.9800 . ?
C013 H01B 0.9800 . ?
C013 H01C 0.9800 . ?
C014 H014 0.9500 . ?
C014 C019 1.380(6) . ?
C015 C01C 1.379(7) . ?
C015 C01Q 1.387(6) . ?
C016 C01E 1.376(7) . ?
C016 C01V 1.398(6) . ?
C017 H017 0.9500 . ?
C017 C01U 1.385(7) . ?
C018 H018 1.0000 . ?
C019 H019 0.9500 . ?
C019 C01L 1.390(7) . ?
C01A H01D 0.9500 . ?
C01A C022 1.379(7) . ?
C01B H01E 0.9500 . ?
C01B C024 1.387(7) . ?
C01C C01P 1.526(7) . ?
C01C C025 1.387(7) . ?
C01D H01F 0.9500 . ?
C01D C01T 1.388(6) . ?
C01E H01G 0.9500 . ?
C01E C01Y 1.406(7) . ?
C01F H01H 0.9500 . ?
C01F C027 1.391(8) . ?
C01G H01I 0.9500 . ?
C01G C01S 1.383(7) . ?
C01H H01J 0.9500 . ?
C01H C01R 1.396(6) . ?
C01I H01K 0.9500 . ?
C01I C01M 1.393(7) . ?
C01J H01L 0.9500 . ?
C01J C01Z 1.389(7) . ?
C01K H2AA 1.0000 . ?
C01L H01M 0.9500 . ?
C01L C01R 1.365(7) . ?
C01M H01N 0.9500 . ?
C01M C01X 1.380(7) . ?
C01N H01O 0.9500 . ?
C01N C02A 1.395(7) . ?
C01O H01P 0.9800 . ?
C01O H01Q 0.9800 . ?
C01O H01R 0.9800 . ?
C01P H01S 1.0000 . ?
C01Q H01T 0.9500 . ?
C01Q C028 1.372(8) . ?
C01R H01U 0.9500 . ?
C01S H01V 0.9500 . ?
C01S C020 1.374(8) . ?
C01T H01W 0.9500 . ?
C01T C022 1.377(7) . ?
C01U H01X 0.9500 . ?
C01U C01X 1.362(7) . ?
C01V H01Y 0.9500 . ?
C01V C02B 1.388(7) . ?
C01W H01Z 0.9800 . ?
C01W H 0.9800 . ?
C01W HA 0.9800 . ?
C01X H01 0.9500 . ?
C01Y H0AA 0.9500 . ?
C01Y C029 1.376(9) . ?
C01Z H1AA 0.9500 . ?
C01Z C020 1.371(8) . ?
C020 H020 0.9500 . ?
C021 H021 0.9500 . ?
C021 C024 1.368(7) . ?
C022 H022 0.9500 . ?
C024 H024 0.9500 . ?
C025 H025 0.9500 . ?
C025 C026 1.408(9) . ?
C026 H026 0.9500 . ?
C026 C028 1.367(9) . ?
C027 H027 0.9500 . ?
C027 C02A 1.377(8) . ?
C028 H028 0.9500 . ?
C029 H029 0.9500 . ?
C029 C02B 1.366(9) . ?
C02A H02A 0.9500 . ?
C02B H02B 0.9500 . ?

loop_
_platon_squeeze_void_nr
_platon_squeeze_void_average_x
_platon_squeeze_void_average_y
_platon_squeeze_void_average_z
_platon_squeeze_void_volume
_platon_squeeze_void_count_electrons
_platon_squeeze_void_content
1 0.000 0.029 0.299 970 213 ' '
2 0.500 0.000 0.500 174 51 ' '
3 0.500 0.500 0.000 174 51 ' '
